data_7124015
loop_
_publ_author_name
'Bal\'azs, L\'aszl\'o B'
'Khalikuzzaman, Jasmina B.'
'Cs\'ok\'as, D\'aniel'
'Li, Yongxin'
'Pullarkat, Sumod A.'
'Leung, Pak-Hing'

_publ_section_title
;
 Tandem double hydrophosphination of
 \a,\b,\g,\d-unsaturated-1,3-indandiones: diphosphine synthesis,
 mechanistic investigations and coordination chemistry.
;
_journal_name_full 'Chemical Communications'
_journal_paper_doi 10.1039/C9CC05384K
_journal_year 2019
_chemical_formula_sum 'C42 H34 O2 P2 S2'
_chemical_formula_weight 696.75
_space_group_crystal_system monoclinic
_space_group_IT_number 14
_space_group_name_Hall '-P 2yn'
_space_group_name_H-M_alt 'P 1 21/n 1'
_symmetry_space_group_name_Hall '-P 2yn'
_symmetry_space_group_name_H-M 'P 1 21/n 1'
_atom_sites_solution_hydrogens geom
_atom_sites_solution_primary dual
_audit_update_record
;
2019-07-03 deposited with the CCDC.    2019-08-15 downloaded from the CCDC.
;
_cell_angle_alpha 90
_cell_angle_beta 92.892(2)
_cell_angle_gamma 90
_cell_formula_units_Z 4
_cell_length_a 8.7505(4)
_cell_length_b 20.8649(11)
_cell_length_c 19.0714(9)
_cell_measurement_reflns_used 3141
_cell_measurement_temperature 100.(2)
_cell_measurement_theta_max 26.9526
_cell_measurement_theta_min 2.5267
_cell_volume 3477.6(3)
_computing_cell_refinement 'SAINT V8.38A (Bruker AXS Inc., 2017)'
_computing_data_collection 'APEX3 (Bruker AXS Inc., 2017)'
_computing_data_reduction 'SAINT V8.38A (Bruker AXS Inc., 2017)'
_computing_publication_material 'APEX3 (Bruker AXS Inc., 2017)'
_computing_structure_refinement 'SHELXL-2016/6 (Sheldrick, 2016)'
_computing_structure_solution 'XT, VERSION 2014/5'
_diffrn_ambient_temperature 100.(2)
_diffrn_detector_area_resol_mean 7.4074
_diffrn_measured_fraction_theta_full 0.997
_diffrn_measured_fraction_theta_max 0.997
_diffrn_measurement_device_type 'Photon II CPADs detector'
_diffrn_measurement_method 'phi and omega scans'
_diffrn_radiation_monochromator 'Multilayer Mirror'
_diffrn_radiation_type MoK\a
_diffrn_radiation_wavelength 0.71073
_diffrn_reflns_av_R_equivalents 0.1190
_diffrn_reflns_av_unetI/netI 0.1087
_diffrn_reflns_limit_h_max 10
_diffrn_reflns_limit_h_min -11
_diffrn_reflns_limit_k_max 27
_diffrn_reflns_limit_k_min -27
_diffrn_reflns_limit_l_max 25
_diffrn_reflns_limit_l_min -25
_diffrn_reflns_number 33224
_diffrn_reflns_theta_full 27.90
_diffrn_reflns_theta_max 27.90
_diffrn_reflns_theta_min 2.35
_diffrn_source 'Incoatec microfocus source'
_diffrn_source_type 'Bruker D8 Quest'
_exptl_absorpt_coefficient_mu 0.282
_exptl_absorpt_correction_T_max 0.99
_exptl_absorpt_correction_T_min 0.88
_exptl_absorpt_correction_type multi-scan
_exptl_absorpt_process_details
;
SADABS-2016/2 - Bruker AXS area detector scaling and absorption correction
;
_exptl_crystal_colour yellow
_exptl_crystal_density_diffrn 1.331
_exptl_crystal_density_method 'not measured'
_exptl_crystal_description plate
_exptl_crystal_F_000 1456
_exptl_crystal_size_max 0.220
_exptl_crystal_size_mid 0.200
_exptl_crystal_size_min 0.040
_refine_diff_density_max 0.511
_refine_diff_density_min -0.510
_refine_ls_extinction_method none
_refine_ls_goodness_of_fit_ref 1.021
_refine_ls_hydrogen_treatment constr
_refine_ls_matrix_type full
_refine_ls_number_parameters 434
_refine_ls_number_reflns 8304
_refine_ls_number_restraints 0
_refine_ls_restrained_S_all 1.021
_refine_ls_R_factor_all 0.1294
_refine_ls_R_factor_gt 0.0611
_refine_ls_shift/su_max 0.001
_refine_ls_shift/su_mean 0.000
_refine_ls_structure_factor_coef Fsqd
_refine_ls_weighting_details 'w=1/[\s^2^(Fo^2^)+(0.0371P)^2^+3.5060P] where P=(Fo^2^+2Fc^2^)/3'
_refine_ls_weighting_scheme calc
_refine_ls_wR_factor_gt 0.1133
_refine_ls_wR_factor_ref 0.1423
_reflns_number_gt 4906
_reflns_number_total 8304
_reflns_threshold_expression 'I > 2\s(I)'
_cod_data_source_file c9cc05384k2.cif
_cod_data_source_block leung1004m
_cod_depositor_comments
;
The following automatic conversions were performed:

'_exptl_absorpt_correction_type' value 'Multi-Scan' changed to
'multi-scan' according to
/home/data/users/saulius/crontab/automatic-downloads/rss-feeds/RSC/lib/dictionaries/cif_core.dic
dictionary named 'cif_core.dic' version 2.4.2 from 2011-04-26.

Automatic conversion script
Id: cif_fix_values 4973 2017-02-22 13:04:09Z antanas 
;
_cod_database_code 7124015

loop_
_space_group_symop_operation_xyz
'x, y, z'
'-x+1/2, y+1/2, -z+1/2'
'-x, -y, -z'
'x-1/2, -y-1/2, z-1/2'

loop_
_atom_site_type_symbol
_atom_site_label
_atom_site_fract_x
_atom_site_fract_y
_atom_site_fract_z
_atom_site_U_iso_or_equiv
_atom_site_adp_type
_atom_site_calc_flag
_atom_site_refinement_flags_adp
_atom_site_refinement_flags_posn
_atom_site_occupancy
C C1 0.3808(3) 0.67605(15) 0.83153(17) 0.0208(7) Uani d . . 1
C C2 0.4142(4) 0.73476(15) 0.87532(17) 0.0232(7) Uani d . . 1
C C3 0.3761(4) 0.75020(17) 0.94204(18) 0.0305(8) Uani d . . 1
H H3 0.313877 0.722716 0.968237 0.037 Uiso calc U R 1
C C4 0.4327(4) 0.80833(18) 0.9702(2) 0.0373(9) Uani d . . 1
H H4 0.408635 0.820639 1.01636 0.045 Uiso calc U R 1
C C5 0.5224(4) 0.84729(17) 0.9316(2) 0.0343(9) Uani d . . 1
H H5 0.561116 0.88589 0.952086 0.041 Uiso calc U R 1
C C6 0.5586(4) 0.83196(16) 0.8629(2) 0.0306(8) Uani d . . 1
H H6 0.619184 0.85968 0.836142 0.037 Uiso calc U R 1
C C7 0.5026(4) 0.77490(15) 0.83573(18) 0.0240(7) Uani d . . 1
C C8 0.5226(4) 0.74344(15) 0.76690(17) 0.0232(7) Uani d . . 1
C C9 0.4510(3) 0.68582(14) 0.76377(16) 0.0186(7) Uani d . . 1
C C10 0.4434(3) 0.63364(15) 0.70940(16) 0.0198(7) Uani d . . 1
H H10 0.358378 0.604376 0.721752 0.024 Uiso calc U R 1
C C11 0.5909(3) 0.59244(15) 0.71059(16) 0.0202(7) Uani d . . 1
H H11A 0.681508 0.620878 0.714782 0.024 Uiso calc U R 1
H H11B 0.594853 0.568554 0.665869 0.024 Uiso calc U R 1
C C12 0.5965(3) 0.54421(14) 0.77296(16) 0.0196(7) Uani d . . 1
H H12 0.541248 0.56456 0.811824 0.024 Uiso calc U R 1
C C13 0.5132(3) 0.48220(14) 0.75395(16) 0.0204(7) Uani d . . 1
C C14 0.5823(4) 0.43359(15) 0.71770(19) 0.0296(8) Uani d . . 1
H H14 0.68704 0.437285 0.707354 0.036 Uiso calc U R 1
C C15 0.5003(4) 0.37950(17) 0.6963(2) 0.0386(9) Uani d . . 1
H H15 0.54978 0.346225 0.672111 0.046 Uiso calc U R 1
C C16 0.3492(4) 0.37368(16) 0.7098(2) 0.0359(9) Uani d . . 1
H H16 0.292758 0.337207 0.693586 0.043 Uiso calc U R 1
C C17 0.2789(4) 0.42093(16) 0.7468(2) 0.0313(8) Uani d . . 1
H H17 0.1742 0.416707 0.756966 0.038 Uiso calc U R 1
C C18 0.3608(4) 0.47491(16) 0.76956(18) 0.0274(8) Uani d . . 1
H H18 0.312215 0.506961 0.795915 0.033 Uiso calc U R 1
C C19 0.8079(4) 0.48001(15) 0.87591(18) 0.0267(8) Uani d . . 1
C C20 0.9483(5) 0.45427(19) 0.8959(2) 0.0424(10) Uani d . . 1
H H20 1.033947 0.462528 0.868619 0.051 Uiso calc U R 1
C C21 0.9661(5) 0.4161(2) 0.9561(2) 0.0526(12) Uani d . . 1
H H21 1.06245 0.39716 0.968622 0.063 Uiso calc U R 1
C C22 0.8434(5) 0.40612(19) 0.9971(2) 0.0467(11) Uani d . . 1
H H22 0.856334 0.381307 1.038734 0.056 Uiso calc U R 1
C C23 0.7021(5) 0.43162(18) 0.9785(2) 0.0417(10) Uani d . . 1
H H23 0.617912 0.423745 1.006855 0.05 Uiso calc U R 1
C C24 0.6825(4) 0.46889(17) 0.91834(19) 0.0353(9) Uani d . . 1
H H24 0.58518 0.486842 0.90573 0.042 Uiso calc U R 1
C C25 0.8339(4) 0.61335(15) 0.84581(17) 0.0222(7) Uani d . . 1
C C26 0.9567(4) 0.65009(15) 0.82664(19) 0.0278(8) Uani d . . 1
H H26 1.021211 0.634972 0.791611 0.033 Uiso calc U R 1
C C27 0.9858(4) 0.70900(16) 0.8585(2) 0.0335(9) Uani d . . 1
H H27 1.06932 0.734381 0.844739 0.04 Uiso calc U R 1
C C28 0.8937(4) 0.73064(16) 0.90988(19) 0.0313(8) Uani d . . 1
H H28 0.914128 0.770753 0.931984 0.038 Uiso calc U R 1
C C29 0.7720(4) 0.69406(16) 0.92917(18) 0.0294(8) Uani d . . 1
H H29 0.70821 0.709257 0.964445 0.035 Uiso calc U R 1
C C30 0.7417(4) 0.63572(16) 0.89794(17) 0.0258(7) Uani d . . 1
H H30 0.657777 0.610681 0.911916 0.031 Uiso calc U R 1
C C31 0.3378(4) 0.59223(16) 0.57059(17) 0.0252(7) Uani d . . 1
C C32 0.3826(4) 0.58493(17) 0.50230(18) 0.0331(9) Uani d . . 1
H H32 0.446331 0.616201 0.482368 0.04 Uiso calc U R 1
C C33 0.3344(5) 0.53189(19) 0.4630(2) 0.0450(11) Uani d . . 1
H H33 0.365004 0.527256 0.416215 0.054 Uiso calc U R 1
C C34 0.2435(5) 0.4864(2) 0.4910(2) 0.0450(10) Uani d . . 1
H H34 0.20958 0.450755 0.463473 0.054 Uiso calc U R 1
C C35 0.2009(5) 0.4922(2) 0.5591(2) 0.0509(12) Uani d . . 1
H H35 0.139637 0.460033 0.579069 0.061 Uiso calc U R 1
C C36 0.2476(5) 0.54503(19) 0.5986(2) 0.0418(10) Uani d . . 1
H H36 0.217406 0.548983 0.645524 0.05 Uiso calc U R 1
C C37 0.2315(4) 0.71314(16) 0.62743(16) 0.0249(7) Uani d . . 1
C C38 0.0973(4) 0.68952(19) 0.65355(19) 0.0357(9) Uani d . . 1
H H38 0.090987 0.645797 0.666992 0.043 Uiso calc U R 1
C C39 -0.0269(4) 0.7295(2) 0.6600(2) 0.0420(10) Uani d . . 1
H H39 -0.117804 0.713106 0.678539 0.05 Uiso calc U R 1
C C40 -0.0208(5) 0.7926(2) 0.6400(2) 0.0425(10) Uani d . . 1
H H40 -0.107819 0.819398 0.643603 0.051 Uiso calc U R 1
C C41 0.1114(5) 0.81670(18) 0.6148(2) 0.0406(10) Uani d . . 1
H H41 0.116361 0.860445 0.601297 0.049 Uiso calc U R 1
C C42 0.2382(4) 0.77738(17) 0.60895(18) 0.0314(8) Uani d . . 1
H H42 0.330119 0.794548 0.592217 0.038 Uiso calc U R 1
O O1 0.3133(3) 0.62797(10) 0.84997(11) 0.0253(5) Uani d . . 1
O O2 0.6039(3) 0.77469(11) 0.72120(13) 0.0326(6) Uani d . . 1
H H2 0.5983 0.755437 0.682475 0.049 Uiso calc U R 1
P P1 0.79774(9) 0.53644(4) 0.80358(4) 0.02093(19) Uani d . . 1
P P2 0.39743(10) 0.66228(4) 0.62024(4) 0.0228(2) Uani d . . 1
S S1 0.93892(10) 0.51864(4) 0.73005(5) 0.0291(2) Uani d . . 1
S S2 0.57177(10) 0.70555(5) 0.57923(5) 0.0326(2) Uani d . . 1

loop_
_atom_site_aniso_label
_atom_site_aniso_U_11
_atom_site_aniso_U_22
_atom_site_aniso_U_33
_atom_site_aniso_U_12
_atom_site_aniso_U_13
_atom_site_aniso_U_23
C1 0.0164(16) 0.0228(17) 0.0229(17) 0.0049(13) -0.0003(13) 0.0016(13)
C2 0.0198(17) 0.0248(17) 0.0245(18) 0.0036(14) -0.0037(14) -0.0012(14)
C3 0.029(2) 0.0322(19) 0.030(2) 0.0009(16) -0.0009(16) -0.0032(16)
C4 0.034(2) 0.040(2) 0.038(2) 0.0058(18) -0.0046(18) -0.0125(18)
C5 0.0261(19) 0.0270(19) 0.048(2) 0.0063(15) -0.0107(17) -0.0109(17)
C6 0.0179(17) 0.0250(18) 0.049(2) 0.0006(14) -0.0032(16) 0.0018(17)
C7 0.0177(16) 0.0225(16) 0.0315(19) 0.0039(13) -0.0029(14) -0.0001(14)
C8 0.0175(16) 0.0268(17) 0.0253(18) 0.0023(13) 0.0000(14) 0.0078(14)
C9 0.0164(15) 0.0211(16) 0.0180(16) 0.0025(13) -0.0008(12) 0.0040(13)
C10 0.0148(15) 0.0260(16) 0.0184(16) -0.0008(13) -0.0013(13) 0.0033(13)
C11 0.0164(16) 0.0250(17) 0.0189(16) 0.0007(13) -0.0012(13) 0.0039(13)
C12 0.0201(16) 0.0195(15) 0.0191(16) 0.0012(13) 0.0010(13) 0.0003(13)
C13 0.0193(16) 0.0201(16) 0.0213(17) -0.0011(13) -0.0029(13) 0.0004(13)
C14 0.0262(19) 0.0249(18) 0.038(2) -0.0025(15) 0.0039(16) -0.0078(16)
C15 0.037(2) 0.031(2) 0.049(2) -0.0024(17) 0.0047(19) -0.0171(18)
C16 0.028(2) 0.0265(19) 0.053(3) -0.0095(16) -0.0022(18) -0.0110(18)
C17 0.0168(17) 0.0273(18) 0.049(2) -0.0019(14) -0.0019(16) -0.0026(17)
C18 0.0233(17) 0.0256(18) 0.033(2) -0.0005(14) -0.0005(15) -0.0029(15)
C19 0.034(2) 0.0197(16) 0.0262(18) 0.0009(15) -0.0056(15) -0.0003(14)
C20 0.043(2) 0.052(2) 0.032(2) 0.020(2) 0.0017(18) 0.0042(19)
C21 0.062(3) 0.066(3) 0.029(2) 0.038(2) -0.003(2) 0.009(2)
C22 0.068(3) 0.039(2) 0.032(2) 0.009(2) -0.004(2) 0.0120(19)
C23 0.048(3) 0.043(2) 0.034(2) -0.007(2) 0.0009(19) 0.0104(19)
C24 0.036(2) 0.036(2) 0.033(2) -0.0029(17) -0.0007(17) 0.0099(17)
C25 0.0229(17) 0.0205(16) 0.0222(17) 0.0017(13) -0.0096(14) 0.0023(14)
C26 0.0222(18) 0.0251(17) 0.035(2) 0.0032(14) -0.0037(15) -0.0007(15)
C27 0.032(2) 0.0209(17) 0.046(2) -0.0083(15) -0.0097(18) 0.0020(17)
C28 0.038(2) 0.0212(17) 0.033(2) 0.0033(15) -0.0160(17) -0.0039(15)
C29 0.037(2) 0.0290(18) 0.0208(18) 0.0064(16) -0.0106(15) -0.0016(15)
C30 0.0282(19) 0.0297(18) 0.0188(17) -0.0003(15) -0.0058(14) -0.0007(14)
C31 0.0189(17) 0.0368(19) 0.0194(17) 0.0034(15) -0.0042(13) 0.0018(15)
C32 0.040(2) 0.035(2) 0.0245(19) 0.0154(17) 0.0019(16) 0.0026(16)
C33 0.061(3) 0.045(2) 0.029(2) 0.019(2) -0.003(2) -0.0068(19)
C34 0.045(2) 0.048(2) 0.040(2) 0.008(2) -0.013(2) -0.014(2)
C35 0.045(3) 0.059(3) 0.049(3) -0.024(2) 0.000(2) -0.015(2)
C36 0.043(2) 0.056(3) 0.026(2) -0.016(2) 0.0037(18) -0.0119(19)
C37 0.0205(17) 0.0372(19) 0.0164(16) 0.0026(15) -0.0039(13) 0.0041(15)
C38 0.0248(19) 0.045(2) 0.037(2) 0.0017(17) -0.0006(16) 0.0141(18)
C39 0.0214(19) 0.061(3) 0.044(2) 0.0057(19) 0.0034(17) 0.009(2)
C40 0.035(2) 0.054(3) 0.038(2) 0.016(2) 0.0013(18) -0.001(2)
C41 0.050(3) 0.034(2) 0.037(2) 0.0096(19) 0.000(2) -0.0016(18)
C42 0.035(2) 0.036(2) 0.0239(19) 0.0027(16) 0.0004(16) 0.0003(16)
O1 0.0289(13) 0.0253(12) 0.0221(12) -0.0037(10) 0.0058(10) 0.0003(10)
O2 0.0325(14) 0.0306(13) 0.0349(15) -0.0085(11) 0.0046(12) 0.0070(11)
P1 0.0190(4) 0.0198(4) 0.0235(4) 0.0016(3) -0.0039(3) -0.0001(3)
P2 0.0179(4) 0.0335(5) 0.0167(4) 0.0006(4) -0.0005(3) 0.0058(4)
S1 0.0205(4) 0.0315(5) 0.0355(5) 0.0029(4) 0.0042(4) -0.0045(4)
S2 0.0238(5) 0.0491(6) 0.0250(5) -0.0037(4) 0.0027(4) 0.0108(4)

loop_
_atom_type_symbol
_atom_type_description
_atom_type_scat_dispersion_real
_atom_type_scat_dispersion_imag
_atom_type_scat_source
C C 0.0033 0.0016 'International Tables Vol C Tables 4.2.6.8 and 6.1.1.4'
H H 0.0000 0.0000 'International Tables Vol C Tables 4.2.6.8 and 6.1.1.4'
O O 0.0106 0.0060 'International Tables Vol C Tables 4.2.6.8 and 6.1.1.4'
P P 0.1023 0.0942 'International Tables Vol C Tables 4.2.6.8 and 6.1.1.4'
S S 0.1246 0.1234 'International Tables Vol C Tables 4.2.6.8 and 6.1.1.4'

loop_
_geom_angle_atom_site_label_1
_geom_angle_atom_site_label_2
_geom_angle_atom_site_label_3
_geom_angle
O1 C1 C9 126.4(3)
O1 C1 C2 126.2(3)
C9 C1 C2 107.3(3)
C3 C2 C7 122.1(3)
C3 C2 C1 131.2(3)
C7 C2 C1 106.7(3)
C2 C3 C4 117.4(3)
C2 C3 H3 121.3
C4 C3 H3 121.3
C5 C4 C3 120.4(4)
C5 C4 H4 119.8
C3 C4 H4 119.8
C4 C5 C6 122.0(3)
C4 C5 H5 119.0
C6 C5 H5 119.0
C7 C6 C5 117.1(3)
C7 C6 H6 121.5
C5 C6 H6 121.5
C6 C7 C2 120.9(3)
C6 C7 C8 131.1(3)
C2 C7 C8 107.9(3)
O2 C8 C9 132.1(3)
O2 C8 C7 117.1(3)
C9 C8 C7 110.8(3)
C8 C9 C1 107.2(3)
C8 C9 C10 132.6(3)
C1 C9 C10 120.0(3)
C9 C10 C11 112.6(3)
C9 C10 P2 113.9(2)
C11 C10 P2 109.8(2)
C9 C10 H10 106.7
C11 C10 H10 106.7
P2 C10 H10 106.7
C10 C11 C12 111.3(2)
C10 C11 H11A 109.4
C12 C11 H11A 109.4
C10 C11 H11B 109.4
C12 C11 H11B 109.4
H11A C11 H11B 108.0
C13 C12 C11 111.8(3)
C13 C12 P1 116.2(2)
C11 C12 P1 107.0(2)
C13 C12 H12 107.1
C11 C12 H12 107.1
P1 C12 H12 107.1
C14 C13 C18 118.4(3)
C14 C13 C12 121.8(3)
C18 C13 C12 119.8(3)
C13 C14 C15 120.7(3)
C13 C14 H14 119.7
C15 C14 H14 119.7
C16 C15 C14 120.6(3)
C16 C15 H15 119.7
C14 C15 H15 119.7
C15 C16 C17 119.7(3)
C15 C16 H16 120.2
C17 C16 H16 120.2
C16 C17 C18 120.2(3)
C16 C17 H17 119.9
C18 C17 H17 119.9
C13 C18 C17 120.4(3)
C13 C18 H18 119.8
C17 C18 H18 119.8
C20 C19 C24 119.0(3)
C20 C19 P1 118.2(3)
C24 C19 P1 122.2(3)
C19 C20 C21 120.7(4)
C19 C20 H20 119.6
C21 C20 H20 119.6
C22 C21 C20 119.6(4)
C22 C21 H21 120.2
C20 C21 H21 120.2
C23 C22 C21 120.8(4)
C23 C22 H22 119.6
C21 C22 H22 119.6
C22 C23 C24 120.1(4)
C22 C23 H23 120.0
C24 C23 H23 120.0
C23 C24 C19 119.8(4)
C23 C24 H24 120.1
C19 C24 H24 120.1
C26 C25 C30 119.3(3)
C26 C25 P1 119.5(3)
C30 C25 P1 121.2(3)
C25 C26 C27 120.2(3)
C25 C26 H26 119.9
C27 C26 H26 119.9
C28 C27 C26 120.0(3)
C28 C27 H27 120.0
C26 C27 H27 120.0
C29 C28 C27 119.8(3)
C29 C28 H28 120.1
C27 C28 H28 120.1
C30 C29 C28 120.7(3)
C30 C29 H29 119.7
C28 C29 H29 119.7
C29 C30 C25 120.0(3)
C29 C30 H30 120.0
C25 C30 H30 120.0
C36 C31 C32 118.5(3)
C36 C31 P2 121.9(3)
C32 C31 P2 119.6(3)
C31 C32 C33 120.0(4)
C31 C32 H32 120.0
C33 C32 H32 120.0
C34 C33 C32 120.7(4)
C34 C33 H33 119.7
C32 C33 H33 119.7
C33 C34 C35 120.0(4)
C33 C34 H34 120.0
C35 C34 H34 120.0
C34 C35 C36 119.8(4)
C34 C35 H35 120.1
C36 C35 H35 120.1
C35 C36 C31 121.0(4)
C35 C36 H36 119.5
C31 C36 H36 119.5
C42 C37 C38 118.8(3)
C42 C37 P2 120.2(3)
C38 C37 P2 121.0(3)
C39 C38 C37 120.1(4)
C39 C38 H38 120.0
C37 C38 H38 120.0
C40 C39 C38 120.9(4)
C40 C39 H39 119.6
C38 C39 H39 119.6
C41 C40 C39 119.7(4)
C41 C40 H40 120.2
C39 C40 H40 120.2
C40 C41 C42 120.2(4)
C40 C41 H41 119.9
C42 C41 H41 119.9
C37 C42 C41 120.4(4)
C37 C42 H42 119.8
C41 C42 H42 119.8
C8 O2 H2 109.5
C19 P1 C25 103.63(15)
C19 P1 C12 108.01(15)
C25 P1 C12 101.91(14)
C19 P1 S1 114.52(12)
C25 P1 S1 112.61(12)
C12 P1 S1 114.87(11)
C31 P2 C37 107.62(15)
C31 P2 C10 105.52(15)
C37 P2 C10 105.14(14)
C31 P2 S2 111.87(12)
C37 P2 S2 113.72(12)
C10 P2 S2 112.39(11)

loop_
_geom_bond_atom_site_label_1
_geom_bond_atom_site_label_2
_geom_bond_distance
C1 O1 1.225(4)
C1 C9 1.473(4)
C1 C2 1.503(4)
C2 C3 1.370(5)
C2 C7 1.389(5)
C3 C4 1.407(5)
C3 H3 0.95
C4 C5 1.370(5)
C4 H4 0.95
C5 C6 1.402(5)
C5 H5 0.95
C6 C7 1.379(4)
C6 H6 0.95
C7 C8 1.486(5)
C8 O2 1.325(4)
C8 C9 1.356(4)
C9 C10 1.503(4)
C10 C11 1.550(4)
C10 P2 1.828(3)
C10 H10 1.0
C11 C12 1.557(4)
C11 H11A 0.99
C11 H11B 0.99
C12 C13 1.520(4)
C12 P1 1.834(3)
C12 H12 1.0
C13 C14 1.384(4)
C13 C18 1.389(4)
C14 C15 1.388(5)
C14 H14 0.95
C15 C16 1.365(5)
C15 H15 0.95
C16 C17 1.376(5)
C16 H16 0.95
C17 C18 1.393(4)
C17 H17 0.95
C18 H18 0.95
C19 C20 1.377(5)
C19 C24 1.415(5)
C19 P1 1.812(3)
C20 C21 1.400(5)
C20 H20 0.95
C21 C22 1.375(6)
C21 H21 0.95
C22 C23 1.376(6)
C22 H22 0.95
C23 C24 1.390(5)
C23 H23 0.95
C24 H24 0.95
C25 C26 1.384(5)
C25 C30 1.393(5)
C25 P1 1.816(3)
C26 C27 1.389(5)
C26 H26 0.95
C27 C28 1.377(5)
C27 H27 0.95
C28 C29 1.375(5)
C28 H28 0.95
C29 C30 1.375(4)
C29 H29 0.95
C30 H30 0.95
C31 C36 1.385(5)
C31 C32 1.387(5)
C31 P2 1.804(3)
C32 C33 1.390(5)
C32 H32 0.95
C33 C34 1.364(6)
C33 H33 0.95
C34 C35 1.374(6)
C34 H34 0.95
C35 C36 1.385(5)
C35 H35 0.95
C36 H36 0.95
C37 C42 1.388(5)
C37 C38 1.389(5)
C37 P2 1.809(3)
C38 C39 1.380(5)
C38 H38 0.95
C39 C40 1.372(5)
C39 H39 0.95
C40 C41 1.371(5)
C40 H40 0.95
C41 C42 1.389(5)
C41 H41 0.95
C42 H42 0.95
O2 H2 0.84
P1 S1 1.9507(12)
P2 S2 1.9684(12)
